data_8000511
loop_
_publ_author_name
'Peng, Hui'
'Wang, Xinxin'
'Tian, Ye'
'Dong, Tiantian'
'Xiao, Yonghao'
'Huang, Tao'
'Guo, Yongchang'
'Wang, Jianping'
'Zou, Bingsuo'

_publ_section_title
;
 Water-Stable Zero-Dimensional (C4H9)4NCuCl2 Single Crystal with Highly
 Efficient Broadband Green Emission
;
_journal_name_full 'The Journal of Physical Chemistry Letters'
_journal_page_first 6639
_journal_page_last 6647
_journal_paper_doi 10.1021/acs.jpclett.1c01794
_journal_year 2021
_chemical_formula_moiety 'Cl2 Cu, C16 H36 N'
_chemical_formula_sum 'C16 H36 Cl2 Cu N'
_chemical_formula_weight 376.90
_space_group_crystal_system monoclinic
_space_group_IT_number 15
_space_group_name_Hall '-C 2yc'
_space_group_name_H-M_alt 'C 1 2/c 1'
_atom_sites_solution_hydrogens geom
_atom_sites_solution_primary dual
_audit_creation_date 2020-11-18
_audit_creation_method
;
Olex2 1.2
(compiled 2018.05.29 svn.r3508 for OlexSys, GUI svn.r5506)
;
_cell_angle_alpha 90
_cell_angle_beta 92.691(2)
_cell_angle_gamma 90
_cell_formula_units_Z 4
_cell_length_a 13.0039(3)
_cell_length_b 9.7799(2)
_cell_length_c 15.7239(4)
_cell_measurement_reflns_used 11327
_cell_measurement_temperature 170.01(10)
_cell_measurement_theta_max 30.8430
_cell_measurement_theta_min 2.5750
_cell_volume 1997.51(8)
_computing_cell_refinement 'CrysAlisPro 1.171.39.45i (Rigaku OD, 2018)'
_computing_data_collection 'CrysAlisPro 1.171.39.45i (Rigaku OD, 2018)'
_computing_data_reduction 'CrysAlisPro 1.171.39.45i (Rigaku OD, 2018)'
_computing_molecular_graphics 'Olex2 (Dolomanov et al., 2009)'
_computing_publication_material 'Olex2 (Dolomanov et al., 2009)'
_computing_structure_refinement 'ShelXL (Sheldrick, 2015)'
_computing_structure_solution 'ShelXT (Sheldrick, 2015)'
_diffrn_ambient_environment N~2~
_diffrn_ambient_temperature 170.01(10)
_diffrn_detector 'CCD plate'
_diffrn_measured_fraction_theta_full 0.999
_diffrn_measured_fraction_theta_max 0.868
_diffrn_measurement_details
;
List of Runs (angles in degrees, time in seconds):

  # Type    Start    End  Width  t~exp~   \w     \q     \k     \f   Frames
--------------------------------------------------------------------------
  1  \w    -52.00 -26.00   0.50    3.00    --    5.00  45.00 150.00   52
  2  \w     35.00  62.00   0.50    3.00    --    5.00  45.00  90.00   54
  3  \w    -36.00 -10.00   0.50    3.00    --    5.00  45.00  90.00   52
  4  \w     57.00  83.00   0.50    3.00    --    5.00  45.00  60.00   52
  5  \w     41.00  66.00   0.50    3.00    --    5.00  45.00  30.00   50
  6  \w     -5.00  62.00   0.50    3.00    --  -11.60  45.00   0.00  134
  7  \w   -101.00  74.00   0.50    3.00    --  -11.60  45.00  90.00  350
  8  \w   -101.00  77.00   0.50    3.00    --  -11.60  45.00 150.00  356
  9  \w     17.00  43.00   0.50    3.00    --  -11.60  45.00 -14.74   52
;
_diffrn_measurement_device 'four-circle diffractometer'
_diffrn_measurement_device_type 'XtaLAB AFC10 (RCD3): fixed-chi single'
_diffrn_measurement_method '\w scans'
_diffrn_orient_matrix_type 'CrysAlisPro convention (1999,Acta A55,543-557)'
_diffrn_orient_matrix_UB_11 -0.0340317000
_diffrn_orient_matrix_UB_12 0.0503554000
_diffrn_orient_matrix_UB_13 -0.0175551000
_diffrn_orient_matrix_UB_21 0.0339214000
_diffrn_orient_matrix_UB_22 0.0521741000
_diffrn_orient_matrix_UB_23 0.0154078000
_diffrn_orient_matrix_UB_31 0.0259157000
_diffrn_orient_matrix_UB_32 -0.0019447000
_diffrn_orient_matrix_UB_33 -0.0386565000
_diffrn_radiation_monochromator mirror
_diffrn_radiation_probe x-ray
_diffrn_radiation_type MoK\a
_diffrn_radiation_wavelength 0.71073
_diffrn_reflns_av_R_equivalents 0.0141
_diffrn_reflns_av_unetI/netI 0.0092
_diffrn_reflns_Laue_measured_fraction_full 0.999
_diffrn_reflns_Laue_measured_fraction_max 0.868
_diffrn_reflns_limit_h_max 18
_diffrn_reflns_limit_h_min -16
_diffrn_reflns_limit_k_max 14
_diffrn_reflns_limit_k_min -13
_diffrn_reflns_limit_l_max 21
_diffrn_reflns_limit_l_min -17
_diffrn_reflns_number 16296
_diffrn_reflns_point_group_measured_fraction_full 0.999
_diffrn_reflns_point_group_measured_fraction_max 0.868
_diffrn_reflns_theta_full 25.242
_diffrn_reflns_theta_max 30.995
_diffrn_reflns_theta_min 2.594
_diffrn_source 'Rotating-anode X-ray tube'
_diffrn_source_type 'Rigaku (Mo) X-ray Source'
_exptl_absorpt_coefficient_mu 1.354
_exptl_absorpt_correction_T_max 1.00000
_exptl_absorpt_correction_T_min 0.78692
_exptl_absorpt_correction_type multi-scan
_exptl_absorpt_process_details
;
CrysAlisPro 1.171.39.45i (Rigaku Oxford Diffraction, 2018)
Empirical absorption correction using spherical harmonics,
 implemented in SCALE3 ABSPACK scaling algorithm.
;
_exptl_crystal_colour colourless
_exptl_crystal_colour_primary colourless
_exptl_crystal_density_diffrn 1.253
_exptl_crystal_description plate
_exptl_crystal_F_000 808
_exptl_crystal_size_max 0.35
_exptl_crystal_size_mid 0.21
_exptl_crystal_size_min 0.04
_refine_diff_density_max 0.347
_refine_diff_density_min -0.234
_refine_diff_density_rms 0.038
_refine_ls_extinction_method none
_refine_ls_goodness_of_fit_ref 1.094
_refine_ls_hydrogen_treatment constr
_refine_ls_matrix_type full
_refine_ls_number_parameters 95
_refine_ls_number_reflns 2768
_refine_ls_number_restraints 0
_refine_ls_restrained_S_all 1.094
_refine_ls_R_factor_all 0.0240
_refine_ls_R_factor_gt 0.0223
_refine_ls_shift/su_max 0.001
_refine_ls_shift/su_mean 0.000
_refine_ls_structure_factor_coef Fsqd
_refine_ls_weighting_details 'w=1/[\s^2^(Fo^2^)+(0.0339P)^2^+0.7593P] where P=(Fo^2^+2Fc^2^)/3'
_refine_ls_weighting_scheme calc
_refine_ls_wR_factor_gt 0.0646
_refine_ls_wR_factor_ref 0.0654
_reflns_Friedel_coverage 0.000
_reflns_number_gt 2576
_reflns_number_total 2768
_reflns_threshold_expression 'I > 2\s(I)'
_cod_data_source_file jz1c01794_si_002.cif
_cod_data_source_block mx8896a
_cod_database_code 8000511
_shelx_shelxl_version_number 2018/3
_chemical_oxdiff_formula CHNCuCl
_shelx_space_group_comment
;
The symmetry employed for this shelxl refinement is uniquely defined
by the following loop, which should always be used as a source of
symmetry information in preference to the above space-group names.
They are only intended as comments.
;
_reflns_odcompleteness_completeness 99.79
_reflns_odcompleteness_iscentric 1
_reflns_odcompleteness_theta 27.42
_olex2_refinement_description
;
1. Fixed Uiso
 At 1.2 times of:
  All C(H,H) groups
 At 1.5 times of:
  All C(H,H,H) groups
2.a Secondary CH2 refined with riding coordinates:
 C1(H1A,H1B), C2(H2A,H2B), C3(H3A,H3B), C5(H5A,H5B), C6(H6A,H6B), C7(H7A,H7B)
2.b Idealised Me refined as rotating group:
 C4(H4A,H4B,H4C), C8(H8A,H8B,H8C)
;
_olex2_submission_special_instructions 'No special instructions were received'
_oxdiff_exptl_absorpt_empirical_details
;
Empirical correction (ABSPACK) includes:
- Absorption correction using spherical harmonics
- Frame scaling
;
_oxdiff_exptl_absorpt_empirical_full_max 1.289
_oxdiff_exptl_absorpt_empirical_full_min 0.810

loop_
_space_group_symop_operation_xyz
'x, y, z'
'-x, y, -z+1/2'
'x+1/2, y+1/2, z'
'-x+1/2, y+1/2, -z+1/2'
'-x, -y, -z'
'x, -y, z-1/2'
'-x+1/2, -y+1/2, -z'
'x+1/2, -y+1/2, z-1/2'

loop_
_atom_site_label
_atom_site_type_symbol
_atom_site_fract_x
_atom_site_fract_y
_atom_site_fract_z
_atom_site_U_iso_or_equiv
_atom_site_adp_type
_atom_site_occupancy
_atom_site_site_symmetry_order
_atom_site_calc_flag
_atom_site_refinement_flags_posn
_atom_site_refinement_flags_adp
_atom_site_refinement_flags_occupancy
_atom_site_disorder_assembly
_atom_site_disorder_group
Cu1 Cu 0.250000 0.750000 0.500000 0.03629(7) Uani 1 2 d S T P . .
Cl1 Cl 0.23367(3) 0.57046(3) 0.42732(2) 0.04929(9) Uani 1 1 d . . . . .
N1 N 0.500000 0.65212(10) 0.750000 0.01885(18) Uani 1 2 d S T P . .
C1 C 0.48628(7) 0.74528(8) 0.82585(6) 0.02104(16) Uani 1 1 d . . . . .
H1A H 0.546501 0.803520 0.832476 0.025 Uiso 1 1 calc R . . . .
H1B H 0.427510 0.804065 0.813014 0.025 Uiso 1 1 calc R . . . .
C2 C 0.47056(7) 0.67515(9) 0.91027(6) 0.02569(18) Uani 1 1 d . . . . .
H2A H 0.534431 0.633050 0.931073 0.031 Uiso 1 1 calc R . . . .
H2B H 0.418962 0.603998 0.902749 0.031 Uiso 1 1 calc R . . . .
C3 C 0.43574(9) 0.78011(11) 0.97454(6) 0.0331(2) Uani 1 1 d . . . . .
H3A H 0.489119 0.848509 0.983737 0.040 Uiso 1 1 calc R . . . .
H3B H 0.374289 0.825876 0.951698 0.040 Uiso 1 1 calc R . . . .
C4 C 0.41307(11) 0.71381(14) 1.05910(7) 0.0421(3) Uani 1 1 d . . . . .
H4A H 0.361314 0.644677 1.049999 0.063 Uiso 1 1 calc GR . . . .
H4B H 0.388800 0.781964 1.097253 0.063 Uiso 1 1 calc GR . . . .
H4C H 0.474796 0.672935 1.083431 0.063 Uiso 1 1 calc GR . . . .
C5 C 0.40721(6) 0.55948(9) 0.73507(6) 0.02165(16) Uani 1 1 d . . . . .
H5A H 0.414854 0.509862 0.682323 0.026 Uiso 1 1 calc R . . . .
H5B H 0.406820 0.492843 0.780745 0.026 Uiso 1 1 calc R . . . .
C6 C 0.30421(6) 0.63241(9) 0.73021(6) 0.02403(17) Uani 1 1 d . . . . .
H6A H 0.308970 0.713839 0.695399 0.029 Uiso 1 1 calc R . . . .
H6B H 0.286389 0.660380 0.786846 0.029 Uiso 1 1 calc R . . . .
C7 C 0.22070(7) 0.53871(10) 0.69204(7) 0.02881(19) Uani 1 1 d . . . . .
H7A H 0.238445 0.511463 0.635256 0.035 Uiso 1 1 calc R . . . .
H7B H 0.216730 0.456828 0.726543 0.035 Uiso 1 1 calc R . . . .
C8 C 0.11715(7) 0.60918(13) 0.68753(8) 0.0395(2) Uani 1 1 d . . . . .
H8A H 0.066851 0.550086 0.660082 0.059 Uiso 1 1 calc GR . . . .
H8B H 0.121799 0.692403 0.655567 0.059 Uiso 1 1 calc GR . . . .
H8C H 0.097031 0.629805 0.744079 0.059 Uiso 1 1 calc GR . . . .

loop_
_atom_site_aniso_label
_atom_site_aniso_U_11
_atom_site_aniso_U_22
_atom_site_aniso_U_33
_atom_site_aniso_U_23
_atom_site_aniso_U_13
_atom_site_aniso_U_12
Cu1 0.03914(12) 0.04054(12) 0.02936(11) 0.00676(7) 0.00327(8) 0.00914(7)
Cl1 0.0633(2) 0.04195(16) 0.04256(17) 0.00167(12) 0.00185(14) 0.00993(13)
N1 0.0181(4) 0.0171(4) 0.0213(5) 0.000 0.0003(3) 0.000
C1 0.0219(4) 0.0191(4) 0.0221(4) -0.0022(3) 0.0008(3) 0.0006(3)
C2 0.0298(4) 0.0248(4) 0.0224(4) 0.0006(3) 0.0003(3) 0.0002(3)
C3 0.0432(5) 0.0322(5) 0.0244(5) -0.0006(4) 0.0070(4) 0.0029(4)
C4 0.0558(7) 0.0468(6) 0.0243(5) 0.0000(5) 0.0076(5) -0.0086(6)
C5 0.0200(4) 0.0189(4) 0.0260(4) -0.0007(3) -0.0003(3) -0.0033(3)
C6 0.0198(4) 0.0245(4) 0.0279(4) -0.0007(3) 0.0009(3) -0.0011(3)
C7 0.0225(4) 0.0285(4) 0.0350(5) -0.0003(4) -0.0034(3) -0.0035(3)
C8 0.0203(4) 0.0454(6) 0.0528(7) -0.0048(5) 0.0001(4) -0.0024(4)

loop_
_atom_type_symbol
_atom_type_description
_atom_type_scat_dispersion_real
_atom_type_scat_dispersion_imag
_atom_type_scat_source
C C 0.0033 0.0016 'International Tables Vol C Tables 4.2.6.8 and 6.1.1.4'
H H 0.0000 0.0000 'International Tables Vol C Tables 4.2.6.8 and 6.1.1.4'
Cl Cl 0.1484 0.1585 'International Tables Vol C Tables 4.2.6.8 and 6.1.1.4'
Cu Cu 0.3201 1.2651 'International Tables Vol C Tables 4.2.6.8 and 6.1.1.4'
N N 0.0061 0.0033 'International Tables Vol C Tables 4.2.6.8 and 6.1.1.4'

loop_
_geom_angle_atom_site_label_1
_geom_angle_atom_site_label_2
_geom_angle_atom_site_label_3
_geom_angle
_geom_angle_site_symmetry_1
_geom_angle_site_symmetry_3
_geom_angle_publ_flag
Cl1 Cu1 Cl1 180.0 7_566 . ?
C1 N1 C1 106.23(9) 2_656 . ?
C1 N1 C5 111.01(5) . 2_656 ?
C1 N1 C5 110.96(5) . . ?
C1 N1 C5 111.01(5) 2_656 . ?
C1 N1 C5 110.96(5) 2_656 2_656 ?
C5 N1 C5 106.73(9) . 2_656 ?
C2 C1 N1 116.23(7) . . ?
C1 C2 C3 109.41(8) . . ?
C4 C3 C2 111.62(9) . . ?
C6 C5 N1 114.89(7) . . ?
C5 C6 C7 110.41(7) . . ?
C8 C7 C6 111.19(8) . . ?

loop_
_geom_bond_atom_site_label_1
_geom_bond_atom_site_label_2
_geom_bond_distance
_geom_bond_site_symmetry_2
_geom_bond_publ_flag
Cu1 Cl1 2.1004(3) 7_566 ?
Cu1 Cl1 2.1004(3) . ?
N1 C1 1.5179(10) 2_656 ?
N1 C1 1.5179(10) . ?
N1 C5 1.5184(10) . ?
N1 C5 1.5184(10) 2_656 ?
C1 C2 1.5165(12) . ?
C2 C3 1.5241(13) . ?
C3 C4 1.5204(15) . ?
C5 C6 1.5162(12) . ?
C6 C7 1.5225(12) . ?
C7 C8 1.5113(14) . ?
